data_7103762
loop_
_publ_author_name
'Lindner, Hans J.'
'Yuan, De-Qi'
'Fukudome, Makoto'
'Fujita, Kahee'
'Lichtenthaler, Frieder W.'

_publ_section_title
; 
Crystal Structure od mono[3-(2-imidazolylthio)]-altro-\b-cyclodextrin:
Elliptical distortion of the cavity and unique 'Yin-Yang' stacking
;
_journal_name_full 'Chemical communications (Cambridge, England)'
_journal_paper_doi 10.1039/b303788f
_journal_year 2003
_chemical_absolute_configuration syn
_chemical_compound_source 'synthesized by Fujita et al. see text'
_chemical_formula_moiety 'C45 H72 N2 O34 S1, 15.5(H2 O1)'
_chemical_formula_sum 'C45 H103 N2 O49.5 S'
_chemical_formula_weight 1496.35
_chemical_name_common
;
mono-[3-(2-imidazolylthio)]-altro-\b-cyclodextrin
;
_chemical_name_systematic
; 
cyclo[(1\\rightarrow4)-(3-dexoy-3-(2-imidazolylthio))-
\a-D-altropyranosyl-hexakis(1\\rightarrow4)-\a-D-glucopyranosyl]
;
_space_group_IT_number 92
_symmetry_cell_setting tetragonal
_symmetry_space_group_name_Hall 'P 4abw 2nw'
_symmetry_space_group_name_H-M 'P 41 21 2'
_atom_sites_solution_hydrogens geom
_atom_sites_solution_primary direct
_atom_sites_solution_secondary difmap
_cell_angle_alpha 90.00
_cell_angle_beta 90.00
_cell_angle_gamma 90.00
_cell_formula_units_Z 8
_cell_length_a 15.7589(8)
_cell_length_b 15.7589(8)
_cell_length_c 53.461(5)
_cell_measurement_reflns_used 11892
_cell_measurement_temperature 173(2)
_cell_measurement_theta_max 25.08
_cell_measurement_theta_min 1.35
_cell_volume 13276.7(17)
_computing_cell_refinement 'STOE X-AREA (STOE, 2001)'
_computing_data_collection 'STOE X-AREA (STOE, 2001)'
_computing_data_reduction 'STOE X_RED (STOE, 2001)'
_computing_molecular_graphics 'PLATON (Spek, 1999)'
_computing_publication_material 'SHELXL97 CIF and IUCr SHELXL97-template'
_computing_structure_refinement 'SHELXL-97 (Sheldrick, 1997)'
_computing_structure_solution 'SHELXS-97 (Sheldrick, 1990)'
_diffrn_ambient_temperature 173(2)
_diffrn_detector 'image plate (34 cm diameter)'
_diffrn_detector_area_resol_mean 6.67
_diffrn_detector_type STOE
_diffrn_measured_fraction_theta_full 0.998
_diffrn_measured_fraction_theta_max 0.998
_diffrn_measurement_device '2-circle goniometer'
_diffrn_measurement_device_type 'STOE IPDS 2'
_diffrn_measurement_method 'rotation method'
_diffrn_radiation_monochromator 'plane graphite'
_diffrn_radiation_source 'sealed tube X-ray tube 12 x 0.4mm long-fine-focus'
_diffrn_radiation_type MoK\a
_diffrn_radiation_wavelength 0.71073
_diffrn_reflns_av_R_equivalents 0.0399
_diffrn_reflns_av_sigmaI/netI 0.1423
_diffrn_reflns_limit_h_max 13
_diffrn_reflns_limit_h_min -12
_diffrn_reflns_limit_k_max 18
_diffrn_reflns_limit_k_min 0
_diffrn_reflns_limit_l_max 63
_diffrn_reflns_limit_l_min 0
_diffrn_reflns_number 11892
_diffrn_reflns_theta_full 25.08
_diffrn_reflns_theta_max 25.08
_diffrn_reflns_theta_min 1.35
_exptl_absorpt_coefficient_mu 0.166
_exptl_absorpt_correction_type none
_exptl_crystal_colour colourless
_exptl_crystal_density_diffrn 1.497
_exptl_crystal_density_method 'not measured'
_exptl_crystal_description prism
_exptl_crystal_F_000 6392
_exptl_crystal_size_max 0.48
_exptl_crystal_size_mid 0.24
_exptl_crystal_size_min 0.18
_refine_diff_density_max 0.402
_refine_diff_density_min -0.236
_refine_diff_density_rms 0.052
_refine_ls_extinction_coef 0.00220(14)
_refine_ls_extinction_expression Fc^*^=kFc[1+0.001xFc^2^\l^3^/sin(2\q)]^-1/4^
_refine_ls_extinction_method SHELXL
_refine_ls_goodness_of_fit_ref 0.831
_refine_ls_hydrogen_treatment constr
_refine_ls_matrix_type full
_refine_ls_number_parameters 917
_refine_ls_number_reflns 6735
_refine_ls_number_restraints 685
_refine_ls_restrained_S_all 0.815
_refine_ls_R_factor_all 0.1129
_refine_ls_R_factor_gt 0.0595
_refine_ls_shift/su_max 0.005
_refine_ls_shift/su_mean 0.000
_refine_ls_structure_factor_coef Fsqd
_refine_ls_weighting_details 'calc w=1/[\s^2^(Fo^2^)+(0.0450P)^2^+0.0000P] where P=(Fo^2^+2Fc^2^)/3'
_refine_ls_weighting_scheme calc
_refine_ls_wR_factor_gt 0.1203
_refine_ls_wR_factor_ref 0.1294
_reflns_number_gt 2521
_reflns_number_total 6735
_reflns_threshold_expression >2sigma(I)
_cod_data_source_file b303788f.txt
_cod_data_source_block ld691
_cod_original_formula_sum 'C45 H103 N2 O49.50 S1'
_cod_database_code 7103762

loop_
_symmetry_equiv_pos_as_xyz
'x, y, z'
'x+1/2, -y+1/2, -z+3/4'
'-x, -y, z+1/2'
'-x+1/2, y+1/2, -z+1/4'
'y, x, -z'
'y+1/2, -x+1/2, z+3/4'
'-y+1/2, x+1/2, z+1/4'
'-y, -x, -z+1/2'

loop_
_atom_site_label
_atom_site_type_symbol
_atom_site_fract_x
_atom_site_fract_y
_atom_site_fract_z
_atom_site_U_iso_or_equiv
_atom_site_adp_type
_atom_site_occupancy
_atom_site_symmetry_multiplicity
_atom_site_calc_flag
_atom_site_refinement_flags
_atom_site_disorder_assembly
_atom_site_disorder_group
O4G O 0.9017(3) -0.1505(3) 0.24823(11) 0.0603(15) Uani 1 1 d U B .
C1A C 0.9123(5) -0.1508(5) 0.22267(17) 0.060(2) Uani 1 1 d U . .
H1A H 0.9499 -0.1990 0.2176 0.072 Uiso 1 1 calc R . .
C2A C 0.9542(5) -0.0641(5) 0.21522(14) 0.053(2) Uani 1 1 d U . .
H2A H 0.9202 -0.0163 0.2224 0.063 Uiso 1 1 calc R . .
O2A O 1.0389(3) -0.0611(3) 0.22490(9) 0.0724(17) Uani 1 1 d U . .
H2O1 H 1.0472 -0.0140 0.2319 0.087 Uiso 1 1 calc R . .
C3A C 0.9576(5) -0.0558(5) 0.18711(14) 0.055(2) Uani 1 1 d U . .
H3A H 0.9944 -0.1036 0.1812 0.066 Uiso 1 1 calc R . .
C4A C 0.8700(5) -0.0709(5) 0.17489(15) 0.055(2) Uani 1 1 d U . .
H4A H 0.8751 -0.0717 0.1562 0.066 Uiso 1 1 calc R . .
C5A C 0.8333(5) -0.1554(5) 0.18456(15) 0.059(2) Uani 1 1 d U . .
H5A H 0.7726 -0.1565 0.1791 0.070 Uiso 1 1 calc R . .
O5A O 0.8318(3) -0.1587(3) 0.21107(10) 0.0576(14) Uani 1 1 d U . .
C6A C 0.8755(5) -0.2327(5) 0.17234(17) 0.066(2) Uani 1 1 d U . .
H6A1 H 0.8803 -0.2237 0.1541 0.079 Uiso 1 1 calc R . .
H6A2 H 0.9334 -0.2405 0.1792 0.079 Uiso 1 1 calc R . .
O6A O 0.8250(4) -0.3069(3) 0.17732(11) 0.0792(18) Uani 1 1 d U . .
H6O1 H 0.7907 -0.3145 0.1655 0.095 Uiso 1 1 calc R . .
O4A O 0.8168(3) -0.0006(3) 0.18298(9) 0.0515(13) Uani 1 1 d U . .
C1B C 0.7436(5) 0.0093(5) 0.16810(14) 0.054(2) Uani 1 1 d U . .
H1B H 0.7570 -0.0109 0.1508 0.065 Uiso 1 1 calc R . .
C2B C 0.7221(5) 0.1026(5) 0.16678(14) 0.053(2) Uani 1 1 d U . .
H2B H 0.6714 0.1092 0.1557 0.064 Uiso 1 1 calc R . .
O2B O 0.7886(3) 0.1517(3) 0.15659(9) 0.0590(14) Uani 1 1 d U . .
H2O2 H 0.7706 0.1786 0.1441 0.071 Uiso 1 1 calc R . .
C3B C 0.6977(5) 0.1340(5) 0.19303(14) 0.052(2) Uani 1 1 d U . .
H3B H 0.7468 0.1298 0.2048 0.063 Uiso 1 1 calc R . .
O3B O 0.6688(3) 0.2213(3) 0.19065(11) 0.0678(16) Uani 1 1 d U . .
H302 H 0.6438 0.2360 0.2038 0.081 Uiso 1 1 calc R . .
C4B C 0.6245(5) 0.0789(5) 0.20169(14) 0.055(2) Uani 1 1 d U . .
H4B H 0.5742 0.0883 0.1906 0.066 Uiso 1 1 calc R . .
C5B C 0.6477(5) -0.0152(5) 0.20193(15) 0.058(2) Uani 1 1 d U . .
H5B H 0.6947 -0.0256 0.2141 0.070 Uiso 1 1 calc R . .
O5B O 0.6747(3) -0.0380(3) 0.17718(9) 0.0535(14) Uani 1 1 d U . .
C6B C 0.5735(6) -0.0723(6) 0.20779(18) 0.076(3) Uani 1 1 d U . .
H6B1 H 0.5913 -0.1322 0.2057 0.091 Uiso 1 1 calc R . .
H6B2 H 0.5568 -0.0641 0.2255 0.091 Uiso 1 1 calc R . .
O6B O 0.5024(4) -0.0567(4) 0.19230(11) 0.0836(19) Uani 1 1 d U . .
H6O2 H 0.5130 -0.0732 0.1777 0.100 Uiso 1 1 calc R . .
O4B O 0.6048(3) 0.1068(3) 0.22700(9) 0.0536(14) Uani 1 1 d U . .
C1C C 0.5182(6) 0.1260(7) 0.23298(17) 0.081(3) Uani 1 1 d U . .
H1C H 0.4859 0.1278 0.2169 0.098 Uiso 1 1 calc R . .
C2C C 0.5145(7) 0.2105(7) 0.24392(18) 0.091(3) Uani 1 1 d U . .
H2C H 0.4534 0.2272 0.2450 0.109 Uiso 1 1 calc R . .
O2C O 0.5571(5) 0.2726(4) 0.22870(12) 0.112(3) Uani 1 1 d U . .
H2O3 H 0.5282 0.3174 0.2283 0.134 Uiso 1 1 calc R . .
C3C C 0.5502(6) 0.2114(5) 0.27026(16) 0.070(3) Uani 1 1 d U . .
H3C H 0.6135 0.2067 0.2697 0.084 Uiso 1 1 calc R . .
O3C O 0.5267(5) 0.2886(4) 0.28167(12) 0.098(2) Uani 1 1 d U . .
H3O3 H 0.5677 0.3226 0.2811 0.118 Uiso 1 1 calc R . .
C4C C 0.5147(5) 0.1412(6) 0.28503(15) 0.070(3) Uani 1 1 d U . .
H4C H 0.4538 0.1531 0.2889 0.084 Uiso 1 1 calc R . .
C5C C 0.5221(6) 0.0574(7) 0.27238(16) 0.079(3) Uani 1 1 d U . .
H5C H 0.5837 0.0447 0.2700 0.094 Uiso 1 1 calc R . .
O5C O 0.4821(4) 0.0623(5) 0.24775(12) 0.092(2) Uani 1 1 d U . .
C6C C 0.4796(8) -0.0215(8) 0.2850(2) 0.125(4) Uani 1 1 d U . .
H6C1 H 0.4882 -0.0722 0.2743 0.150 Uiso 1 1 calc R . .
H6C2 H 0.5066 -0.0324 0.3014 0.150 Uiso 1 1 calc R . .
O6C O 0.3937(6) -0.0075(6) 0.28823(18) 0.159(4) Uani 1 1 d U . .
H6O3 H 0.3674 -0.0229 0.2753 0.191 Uiso 1 1 calc R . .
O4C O 0.5638(3) 0.1396(3) 0.30809(10) 0.0622(15) Uani 1 1 d U . .
C1D C 0.5166(5) 0.1444(7) 0.33124(14) 0.066(2) Uani 1 1 d U . .
H1D H 0.4560 0.1575 0.3273 0.079 Uiso 1 1 calc R . .
C2D C 0.5525(6) 0.2155(6) 0.34644(17) 0.072(3) Uani 1 1 d U . .
H2D H 0.5130 0.2254 0.3608 0.086 Uiso 1 1 calc R . .
O2D O 0.5543(4) 0.2936(4) 0.33151(10) 0.084(2) Uani 1 1 d U . .
H2O4 H 0.5304 0.3328 0.3395 0.101 Uiso 1 1 calc R . .
C3D C 0.6392(5) 0.1982(5) 0.35725(15) 0.061(2) Uani 1 1 d U . .
H3D H 0.6820 0.1979 0.3434 0.073 Uiso 1 1 calc R . .
O3D O 0.6617(3) 0.2611(3) 0.37502(10) 0.0648(15) Uani 1 1 d U . .
H3O4 H 0.6970 0.2946 0.3686 0.078 Uiso 1 1 calc R . .
C4D C 0.6396(5) 0.1146(5) 0.36978(15) 0.061(2) Uani 1 1 d U B .
H4D H 0.6034 0.1177 0.3851 0.073 Uiso 1 1 calc R . .
C5D C 0.6052(6) 0.0453(5) 0.35264(16) 0.070(2) Uani 1 1 d DU . .
H5D H 0.6441 0.0284 0.3387 0.085 Uiso 1 1 calc R A 1
O5D O 0.5196(4) 0.0694(5) 0.34467(11) 0.0838(19) Uani 1 1 d U B .
C61D C 0.5776(16) -0.0276(13) 0.3698(4) 0.072(7) Uani 0.50 1 d PDU B 1
H6D1 H 0.5516 -0.0710 0.3588 0.086 Uiso 0.50 1 calc PR B 1
H6D2 H 0.6304 -0.0529 0.3765 0.086 Uiso 0.50 1 calc PR B 1
O61D O 0.5212(8) -0.0176(12) 0.3908(3) 0.107(6) Uani 0.50 1 d PDU B 1
H6O4 H 0.5188 0.0338 0.3948 0.129 Uiso 0.50 1 calc PR B 1
O4D O 0.7246(3) 0.0892(3) 0.37692(9) 0.0525(13) Uani 1 1 d U . .
C1E C 0.7461(5) 0.1010(5) 0.40190(16) 0.057(2) Uani 1 1 d U B .
H1E H 0.7105 0.1474 0.4092 0.069 Uiso 1 1 calc R . .
C2E C 0.8375(5) 0.1233(5) 0.40434(16) 0.055(2) Uani 1 1 d U . .
H2E H 0.8513 0.1264 0.4226 0.066 Uiso 1 1 calc R B .
O2E O 0.8546(3) 0.2035(3) 0.39368(10) 0.0579(14) Uani 1 1 d U B .
H2O5 H 0.9004 0.2014 0.3857 0.070 Uiso 1 1 calc R . .
C3E C 0.8913(5) 0.0530(5) 0.39284(16) 0.057(2) Uani 1 1 d U B .
H3E H 0.8787 0.0482 0.3746 0.069 Uiso 1 1 calc R . .
O3E O 0.9797(3) 0.0739(3) 0.39644(11) 0.0713(17) Uani 1 1 d U . .
H3O5 H 1.0097 0.0435 0.3870 0.086 Uiso 1 1 calc R B .
C4E C 0.8715(5) -0.0291(5) 0.40563(16) 0.060(2) Uani 1 1 d U . .
H4E H 0.8951 -0.0279 0.4230 0.072 Uiso 1 1 calc R B .
C5E C 0.7783(5) -0.0493(5) 0.40674(16) 0.061(2) Uani 1 1 d U B .
H5E H 0.7583 -0.0631 0.3895 0.073 Uiso 1 1 calc R . .
O5E O 0.7319(3) 0.0232(3) 0.41559(9) 0.0581(15) Uani 1 1 d U . .
C6E C 0.7492(5) -0.1197(6) 0.42440(19) 0.078(3) Uani 1 1 d U . .
H6E1 H 0.6864 -0.1218 0.4244 0.094 Uiso 1 1 calc R B .
H6E2 H 0.7702 -0.1748 0.4180 0.094 Uiso 1 1 calc R . .
O6E O 0.7777(4) -0.1087(4) 0.44897(13) 0.095(2) Uani 1 1 d U B .
H6O5 H 0.7790 -0.0567 0.4524 0.114 Uiso 1 1 calc R . .
O4E O 0.9195(3) -0.0918(3) 0.39044(9) 0.0622(15) Uani 1 1 d U B .
C1F C 0.9235(6) -0.1774(5) 0.39766(17) 0.070(3) Uani 1 1 d U . .
H1F H 0.9208 -0.1813 0.4163 0.084 Uiso 1 1 calc R B .
C2F C 1.0055(6) -0.2158(6) 0.38858(16) 0.075(3) Uani 1 1 d U B .
H2F H 1.0091 -0.2758 0.3946 0.090 Uiso 1 1 calc R . .
O2F O 1.0746(4) -0.1686(4) 0.39892(11) 0.092(2) Uani 1 1 d U . .
H2O6 H 1.1167 -0.2007 0.4008 0.110 Uiso 1 1 calc R B .
C3F C 1.0078(6) -0.2153(5) 0.36041(16) 0.063(2) Uani 1 1 d U . .
H3F H 1.0100 -0.1553 0.3544 0.076 Uiso 1 1 calc R B .
O3F O 1.0816(4) -0.2580(4) 0.35269(11) 0.090(2) Uani 1 1 d U B .
H3O6 H 1.0699 -0.2905 0.3407 0.108 Uiso 1 1 calc R . .
C4F C 0.9304(6) -0.2576(6) 0.34996(16) 0.076(3) Uani 1 1 d U B .
H4F H 0.9312 -0.3196 0.3540 0.091 Uiso 1 1 calc R . .
C5F C 0.8480(6) -0.2167(7) 0.36002(18) 0.081(3) Uani 1 1 d U . .
H5F H 0.8514 -0.1548 0.3561 0.098 Uiso 1 1 calc R B .
O5F O 0.8537(4) -0.2245(4) 0.38696(13) 0.0808(19) Uani 1 1 d U B .
C6F C 0.7561(11) -0.2468(9) 0.3524(3) 0.181(7) Uani 1 1 d U B .
H6F1 H 0.7113 -0.2215 0.3631 0.217 Uiso 1 1 calc R . .
H6F2 H 0.7433 -0.2366 0.3346 0.217 Uiso 1 1 calc R . .
O6F O 0.7705(7) -0.3351(10) 0.3579(3) 0.255(7) Uani 1 1 d U . .
H6O6 H 0.7881 -0.3598 0.3450 0.306 Uiso 1 1 calc R B .
O4F O 0.9323(4) -0.2456(3) 0.32314(10) 0.0715(17) Uani 1 1 d U . .
C1G C 0.9131(7) -0.3147(6) 0.30760(16) 0.074(3) Uani 1 1 d U B .
H1G H 0.9100 -0.3672 0.3181 0.089 Uiso 1 1 calc R C 1
C2G C 0.9814(6) -0.3253(5) 0.28873(17) 0.068(2) Uani 1 1 d U . .
H2G H 0.9704 -0.3782 0.2789 0.081 Uiso 1 1 calc R B .
O2G O 1.0618(4) -0.3334(4) 0.30130(12) 0.087(2) Uani 1 1 d U B .
H2O7 H 1.0931 -0.3668 0.2933 0.104 Uiso 1 1 calc R . .
C3G C 0.9873(5) -0.2510(5) 0.27086(15) 0.059(2) Uani 1 1 d U B .
H3G H 1.0097 -0.1998 0.2797 0.071 Uiso 1 1 calc R . .
O3G O 1.0407(4) -0.2717(3) 0.25018(11) 0.0731(17) Uani 1 1 d U . .
H3O7 H 1.0881 -0.2479 0.2520 0.088 Uiso 1 1 calc R B .
C4G C 0.8983(6) -0.2326(6) 0.26013(16) 0.066(2) Uani 1 1 d U . .
H4G H 0.8818 -0.2773 0.2478 0.079 Uiso 1 1 calc R B .
C5G C 0.8336(6) -0.2256(7) 0.28021(19) 0.087(3) Uani 1 1 d DU B .
H5G H 0.8412 -0.1733 0.2906 0.104 Uiso 1 1 calc R D 1
O5G O 0.8342(4) -0.3031(4) 0.29537(12) 0.090(2) Uani 1 1 d U B 1
C61G C 0.7443(11) -0.231(3) 0.2684(5) 0.102(10) Uani 0.50 1 d PDU B 1
H6G1 H 0.7398 -0.1926 0.2538 0.122 Uiso 0.50 1 calc PR B 1
H6G2 H 0.7319 -0.2897 0.2629 0.122 Uiso 0.50 1 calc PR B 1
O61G O 0.6855(10) -0.2048(15) 0.2883(3) 0.159(9) Uani 0.50 1 d PDU B 1
H6O7 H 0.6354 -0.2089 0.2831 0.191 Uiso 0.50 1 calc PR B 1
S3A S 1.00927(14) 0.04111(14) 0.17613(4) 0.0660(6) Uani 1 1 d . . .
C7A C 0.9710(5) 0.1180(5) 0.19685(17) 0.056(2) Uani 1 1 d U . .
N1A N 1.0027(5) 0.1328(4) 0.21980(14) 0.0634(19) Uani 1 1 d U . .
C8A C 0.9615(6) 0.2010(6) 0.22878(18) 0.075(3) Uani 1 1 d U . .
H8A H 0.9701 0.2260 0.2448 0.090 Uiso 1 1 calc R . .
C9A C 0.9062(6) 0.2281(5) 0.21137(18) 0.071(3) Uani 1 1 d U . .
H9A H 0.8690 0.2752 0.2129 0.086 Uiso 1 1 calc R . .
N2A N 0.9131(4) 0.1759(4) 0.19108(13) 0.0621(19) Uani 1 1 d U . .
H2N H 0.8847 0.1799 0.1770 0.075 Uiso 1 1 calc RU . .
O1W O 0.9091(4) -0.2364(4) 0.10361(12) 0.090(2) Uani 1 1 d U . .
O2W O 0.5076(7) 0.1263(5) 0.1266(2) 0.183(4) Uani 1 1 d U . .
O3W O 0.8355(4) 0.2070(5) 0.46670(13) 0.113(2) Uani 1 1 d U . .
O4W O 0.8005(7) 0.0389(6) 0.4766(2) 0.185(4) Uani 1 1 d U . .
O5W O 0.6631(6) -0.3422(6) 0.4505(2) 0.193(5) Uani 1 1 d U . .
O6W O 0.7002(9) -0.3780(8) 0.4068(2) 0.245(6) Uani 1 1 d U . .
O7W O 0.7041(6) -0.1999(16) 0.4875(2) 0.433(16) Uani 1 1 d U . .
O8W O 1.1121(3) -0.0145(4) 0.37629(13) 0.088(2) Uani 1 1 d U . .
O9W O 0.5676(13) 0.4324(13) 0.2500 0.382(17) Uani 1 2 d SU . .
O10W O 0.8415(10) -0.3937(9) 0.4214(4) 0.327(10) Uani 1 1 d U . .
O11W O 0.6988(17) -0.4156(12) 0.3079(3) 0.418(16) Uani 1 1 d U . .
O12W O 0.8761(15) -0.2593(16) 0.4579(4) 0.424(15) Uani 1 1 d U . .
O13W O 1.0736(12) -0.176(2) 0.4502(4) 0.46(2) Uani 1 1 d U . .
O14W O 0.5035(18) 0.4432(17) 0.2010(6) 0.498(17) Uani 1 1 d U . .
O15W O 0.488(4) 0.549(3) 0.2294(4) 0.88(4) Uani 1 1 d U . .
O16W O 0.253(3) 0.007(2) 0.0188(6) 0.70(3) Uani 1 1 d U . .
C62G C 0.7420(14) -0.2043(16) 0.2730(8) 0.097(13) Uani 0.50 1 d PDU B 2
H6G3 H 0.7122 -0.1771 0.2872 0.117 Uiso 0.50 1 calc PR B 2
H6G4 H 0.7408 -0.1650 0.2586 0.117 Uiso 0.50 1 calc PR B 2
O62G O 0.7019(12) -0.2841(12) 0.2666(4) 0.146(8) Uani 0.50 1 d PDU B 2
H7O7 H 0.6501 -0.2820 0.2703 0.175 Uiso 0.50 1 calc PR B 2
C62D C 0.6099(14) -0.0498(10) 0.3595(3) 0.085(8) Uani 0.50 1 d PDU B 2
H6D3 H 0.5792 -0.0849 0.3471 0.102 Uiso 0.50 1 calc PR B 2
H6D4 H 0.6695 -0.0693 0.3605 0.102 Uiso 0.50 1 calc PR B 2
O62D O 0.5696(11) -0.0533(13) 0.3834(3) 0.117(8) Uani 0.50 1 d PDU B 2
H7O4 H 0.6054 -0.0425 0.3946 0.140 Uiso 0.50 1 calc PR B 2

loop_
_atom_site_aniso_label
_atom_site_aniso_U_11
_atom_site_aniso_U_22
_atom_site_aniso_U_33
_atom_site_aniso_U_23
_atom_site_aniso_U_13
_atom_site_aniso_U_12
O4G 0.070(4) 0.049(3) 0.062(4) 0.001(3) -0.009(3) 0.005(3)
C1A 0.063(6) 0.047(5) 0.071(6) 0.000(4) -0.013(5) 0.004(4)
C2A 0.052(5) 0.040(5) 0.066(5) 0.001(4) -0.011(4) -0.004(4)
O2A 0.064(4) 0.064(4) 0.089(4) -0.018(3) -0.017(3) -0.005(3)
C3A 0.058(5) 0.045(5) 0.061(5) -0.002(4) 0.005(4) -0.005(4)
C4A 0.058(5) 0.054(5) 0.055(5) -0.007(4) -0.003(4) 0.003(4)
C5A 0.062(5) 0.046(5) 0.068(6) -0.004(4) -0.015(4) 0.008(4)
O5A 0.063(4) 0.053(3) 0.057(3) 0.002(3) -0.008(3) -0.007(3)
C6A 0.056(5) 0.060(6) 0.082(6) -0.009(5) -0.018(5) 0.002(5)
O6A 0.093(5) 0.053(4) 0.091(4) -0.006(3) -0.033(4) -0.006(3)
O4A 0.059(3) 0.038(3) 0.058(3) -0.003(3) 0.003(3) 0.008(3)
C1B 0.064(5) 0.054(5) 0.043(5) -0.002(4) -0.010(4) 0.002(4)
C2B 0.046(5) 0.055(5) 0.059(5) 0.009(4) 0.002(4) 0.009(4)
O2B 0.064(4) 0.057(4) 0.057(3) 0.013(3) 0.007(3) 0.003(3)
C3B 0.061(5) 0.040(5) 0.055(5) -0.006(4) 0.014(4) 0.001(4)
O3B 0.063(4) 0.055(4) 0.086(4) -0.005(3) 0.009(3) 0.006(3)
C4B 0.054(5) 0.064(5) 0.047(5) -0.007(4) 0.000(4) -0.001(4)
C5B 0.055(5) 0.052(5) 0.067(6) 0.006(4) -0.006(4) -0.006(4)
O5B 0.050(3) 0.056(3) 0.054(3) -0.011(3) 0.008(3) -0.004(3)
C6B 0.070(6) 0.064(6) 0.095(7) -0.017(5) 0.018(6) -0.011(5)
O6B 0.058(4) 0.111(5) 0.082(4) -0.030(4) 0.005(4) -0.019(4)
O4B 0.053(3) 0.062(4) 0.046(3) -0.004(3) 0.001(3) 0.009(3)
C1C 0.090(8) 0.100(7) 0.055(6) -0.015(6) -0.021(5) 0.014(6)
C2C 0.095(8) 0.104(8) 0.074(7) 0.004(6) 0.006(6) 0.044(6)
O2C 0.185(8) 0.072(5) 0.078(5) 0.005(4) 0.018(5) 0.058(5)
C3C 0.090(7) 0.061(6) 0.059(5) -0.018(5) -0.024(5) 0.036(5)
O3C 0.134(6) 0.070(5) 0.089(5) -0.009(4) -0.007(4) 0.022(4)
C4C 0.051(5) 0.088(7) 0.071(6) -0.013(6) 0.001(5) 0.021(5)
C5C 0.072(6) 0.112(8) 0.051(5) -0.005(5) 0.004(5) -0.026(6)
O5C 0.077(4) 0.140(6) 0.060(4) -0.004(4) 0.005(4) -0.044(4)
C6C 0.118(10) 0.137(11) 0.120(9) 0.016(8) 0.006(8) -0.062(9)
O6C 0.120(7) 0.208(10) 0.149(8) 0.026(7) -0.010(7) -0.059(7)
O4C 0.052(3) 0.080(4) 0.055(4) -0.005(3) -0.006(3) 0.014(3)
C1D 0.047(5) 0.107(7) 0.043(5) -0.013(5) 0.000(4) 0.012(5)
C2D 0.066(6) 0.089(7) 0.059(5) -0.001(6) 0.008(5) 0.018(5)
O2D 0.105(5) 0.090(5) 0.058(4) -0.014(4) -0.009(4) 0.042(4)
C3D 0.055(5) 0.066(6) 0.061(5) -0.002(5) -0.002(4) 0.011(5)
O3D 0.066(4) 0.067(4) 0.062(3) -0.009(3) -0.010(3) 0.008(3)
C4D 0.053(5) 0.071(6) 0.058(5) 0.003(5) 0.006(4) -0.002(5)
C5D 0.076(6) 0.062(6) 0.074(6) 0.008(5) -0.015(5) -0.011(5)
O5D 0.063(4) 0.122(6) 0.066(4) 0.009(4) -0.013(3) -0.027(4)
C61D 0.080(15) 0.086(16) 0.049(15) -0.008(12) 0.021(13) -0.030(12)
O61D 0.082(13) 0.143(16) 0.097(11) 0.025(10) 0.025(10) -0.027(12)
O4D 0.047(3) 0.062(3) 0.049(3) -0.006(3) -0.003(3) 0.000(3)
C1E 0.060(6) 0.051(5) 0.061(6) -0.003(4) 0.005(5) 0.009(4)
C2E 0.048(5) 0.047(5) 0.070(5) -0.004(4) 0.005(4) 0.001(4)
O2E 0.046(3) 0.053(4) 0.074(4) 0.000(3) 0.013(3) 0.001(3)
C3E 0.051(5) 0.051(5) 0.069(5) -0.003(5) 0.006(4) 0.001(4)
O3E 0.045(4) 0.057(4) 0.112(5) -0.017(3) 0.011(3) 0.000(3)
C4E 0.063(5) 0.061(5) 0.056(5) -0.013(4) 0.014(4) 0.018(4)
C5E 0.043(5) 0.070(6) 0.071(6) 0.008(5) 0.006(4) 0.000(4)
O5E 0.060(4) 0.056(4) 0.058(3) 0.010(3) 0.010(3) 0.011(3)
C6E 0.059(6) 0.079(7) 0.096(8) 0.017(6) 0.005(6) -0.003(5)
O6E 0.108(6) 0.090(5) 0.087(5) 0.018(4) 0.010(4) 0.006(4)
O4E 0.057(3) 0.067(4) 0.063(3) 0.004(3) -0.002(3) 0.014(3)
C1F 0.082(7) 0.053(6) 0.076(6) 0.011(5) 0.006(5) 0.018(5)
C2F 0.076(7) 0.093(7) 0.056(6) 0.017(5) 0.007(5) 0.034(6)
O2F 0.076(5) 0.122(6) 0.077(5) -0.017(4) -0.023(4) 0.044(4)
C3F 0.062(6) 0.057(5) 0.071(6) 0.007(5) 0.013(5) 0.011(5)
O3F 0.099(5) 0.092(5) 0.078(5) -0.015(4) -0.001(4) 0.016(4)
C4F 0.089(7) 0.064(6) 0.075(6) 0.005(5) 0.016(6) -0.010(5)
C5F 0.081(7) 0.087(7) 0.076(6) -0.019(6) -0.005(6) -0.028(6)
O5F 0.082(5) 0.064(4) 0.097(5) -0.001(4) 0.018(4) -0.014(3)
C6F 0.269(17) 0.119(11) 0.155(11) 0.011(10) -0.063(11) -0.125(12)
O6F 0.146(10) 0.334(19) 0.286(16) -0.063(15) 0.033(10) -0.075(12)
O4F 0.105(5) 0.050(4) 0.060(4) -0.001(3) -0.003(4) -0.009(3)
C1G 0.100(7) 0.049(5) 0.073(6) 0.000(5) -0.006(6) -0.013(5)
C2G 0.077(6) 0.057(6) 0.070(6) 0.006(5) -0.029(5) -0.015(5)
O2G 0.103(5) 0.059(4) 0.099(5) -0.004(4) -0.038(4) 0.012(4)
C3G 0.072(6) 0.048(5) 0.058(5) -0.008(4) -0.003(5) -0.002(4)
O3G 0.072(4) 0.066(4) 0.081(4) -0.001(3) -0.004(4) 0.008(3)
C4G 0.072(6) 0.060(6) 0.066(6) 0.008(5) -0.013(5) 0.012(5)
C5G 0.074(7) 0.090(7) 0.096(7) 0.039(6) -0.003(6) 0.010(6)
O5G 0.082(5) 0.089(5) 0.099(5) 0.025(4) -0.011(4) -0.030(4)
C61G 0.049(18) 0.11(2) 0.14(2) 0.03(2) 0.006(17) 0.012(15)
O61G 0.055(10) 0.30(3) 0.120(13) 0.014(16) 0.044(10) -0.002(13)
S3A 0.0617(15) 0.0616(15) 0.0745(15) -0.0053(12) 0.0047(12) -0.0025(12)
C7A 0.052(5) 0.046(5) 0.071(6) -0.010(4) 0.003(5) 0.002(4)
N1A 0.071(5) 0.048(4) 0.071(5) -0.010(4) -0.005(4) 0.001(4)
C8A 0.097(7) 0.056(6) 0.072(6) -0.011(5) -0.005(6) -0.014(6)
C9A 0.091(7) 0.048(5) 0.075(7) -0.013(5) -0.002(6) 0.005(5)
N2A 0.066(5) 0.053(4) 0.067(5) -0.001(4) -0.016(4) -0.003(4)
O1W 0.083(5) 0.080(4) 0.106(5) -0.019(4) 0.009(4) -0.016(4)
O2W 0.215(10) 0.093(6) 0.240(10) -0.053(7) -0.089(9) 0.044(7)
O3W 0.100(6) 0.122(6) 0.117(6) -0.008(5) -0.004(5) -0.003(5)
O4W 0.214(11) 0.141(9) 0.200(10) 0.005(8) -0.055(9) -0.029(8)
O5W 0.147(8) 0.159(9) 0.273(12) -0.046(9) 0.065(9) -0.020(7)
O6W 0.296(16) 0.187(12) 0.252(13) -0.041(10) -0.056(12) -0.063(11)
O7W 0.095(8) 0.96(4) 0.249(14) 0.34(2) -0.035(9) -0.127(16)
O8W 0.060(4) 0.093(5) 0.110(5) -0.023(4) -0.001(4) 0.004(3)
O9W 0.255(17) 0.255(17) 0.63(5) 0.059(17) 0.059(17) -0.13(2)
O10W 0.268(16) 0.240(16) 0.47(3) 0.196(17) -0.120(17) -0.081(12)
O11W 0.69(4) 0.32(2) 0.241(16) -0.095(16) 0.21(2) -0.27(3)
O12W 0.52(3) 0.44(3) 0.31(2) 0.26(2) 0.06(2) 0.15(3)
O13W 0.229(17) 0.90(6) 0.258(18) 0.18(3) -0.020(15) 0.09(3)
O14W 0.40(3) 0.46(4) 0.63(5) 0.10(4) -0.08(3) -0.05(3)
O15W 1.46(12) 0.97(8) 0.215(18) -0.06(4) -0.29(4) 0.26(8)
O16W 0.71(7) 1.03(9) 0.36(4) 0.10(5) -0.20(4) -0.20(7)
C62G 0.08(2) 0.07(2) 0.13(3) -0.032(18) -0.01(2) -0.032(15)
O62G 0.074(12) 0.19(2) 0.172(18) 0.019(16) -0.037(13) -0.039(13)
C62D 0.14(2) 0.062(15) 0.052(14) 0.015(12) -0.006(14) -0.023(14)
O62D 0.077(14) 0.18(2) 0.099(15) 0.062(14) -0.027(12) -0.077(13)

loop_
_atom_type_symbol
_atom_type_description
_atom_type_scat_dispersion_real
_atom_type_scat_dispersion_imag
_atom_type_scat_source
C C 0.0033 0.0000 'International Tables Vol C Tables 4.2.6.8 and 6.1.1.4'
H H 0.0000 0.0000 'International Tables Vol C Tables 4.2.6.8 and 6.1.1.4'
N N 0.0061 0.0000 'International Tables Vol C Tables 4.2.6.8 and 6.1.1.4'
O O 0.0106 0.0000 'International Tables Vol C Tables 4.2.6.8 and 6.1.1.4'
S S 0.1246 0.0000 'International Tables Vol C Tables 4.2.6.8 and 6.1.1.4'

loop_
_geom_angle_atom_site_label_1
_geom_angle_atom_site_label_2
_geom_angle_atom_site_label_3
_geom_angle
_geom_angle_site_symmetry_1
_geom_angle_site_symmetry_3
_geom_angle_publ_flag
C1A O4G C4G 116.0(6) . . ?
O4G C1A O5A 109.0(7) . . ?
O4G C1A C2A 107.4(7) . . ?
O5A C1A C2A 109.9(6) . . ?
O4G C1A H1A 110.1 . . ?
O5A C1A H1A 110.1 . . ?
C2A C1A H1A 110.1 . . ?
O2A C2A C3A 108.9(6) . . ?
O2A C2A C1A 109.2(6) . . ?
C3A C2A C1A 110.1(6) . . ?
O2A C2A H2A 109.6 . . ?
C3A C2A H2A 109.6 . . ?
C1A C2A H2A 109.6 . . ?
C2A O2A H2O1 109.5 . . ?
C2A C3A C4A 112.1(6) . . ?
C2A C3A S3A 114.1(5) . . ?
C4A C3A S3A 113.0(5) . . ?
C2A C3A H3A 105.6 . . ?
C4A C3A H3A 105.6 . . ?
S3A C3A H3A 105.6 . . ?
O4A C4A C5A 109.9(6) . . ?
O4A C4A C3A 105.8(6) . . ?
C5A C4A C3A 109.1(6) . . ?
O4A C4A H4A 110.6 . . ?
C5A C4A H4A 110.6 . . ?
C3A C4A H4A 110.6 . . ?
O5A C5A C6A 113.8(6) . . ?
O5A C5A C4A 111.9(6) . . ?
C6A C5A C4A 112.3(7) . . ?
O5A C5A H5A 106.1 . . ?
C6A C5A H5A 106.1 . . ?
C4A C5A H5A 106.1 . . ?
C1A O5A C5A 114.8(6) . . ?
O6A C6A C5A 109.0(7) . . ?
O6A C6A H6A1 109.9 . . ?
C5A C6A H6A1 109.9 . . ?
O6A C6A H6A2 109.9 . . ?
C5A C6A H6A2 109.9 . . ?
H6A1 C6A H6A2 108.3 . . ?
C6A O6A H6O1 109.5 . . ?
C1B O4A C4A 112.9(6) . . ?
O5B C1B O4A 112.2(6) . . ?
O5B C1B C2B 111.1(6) . . ?
O4A C1B C2B 108.5(6) . . ?
O5B C1B H1B 108.3 . . ?
O4A C1B H1B 108.3 . . ?
C2B C1B H1B 108.3 . . ?
O2B C2B C1B 112.7(6) . . ?
O2B C2B C3B 111.2(6) . . ?
C1B C2B C3B 109.1(6) . . ?
O2B C2B H2B 107.9 . . ?
C1B C2B H2B 107.9 . . ?
C3B C2B H2B 107.9 . . ?
C2B O2B H2O2 109.5 . . ?
O3B C3B C4B 109.3(6) . . ?
O3B C3B C2B 107.7(6) . . ?
C4B C3B C2B 106.5(6) . . ?
O3B C3B H3B 111.1 . . ?
C4B C3B H3B 111.1 . . ?
C2B C3B H3B 111.1 . . ?
C3B O3B H302 109.5 . . ?
O4B C4B C3B 105.9(6) . . ?
O4B C4B C5B 109.7(6) . . ?
C3B C4B C5B 112.1(6) . . ?
O4B C4B H4B 109.7 . . ?
C3B C4B H4B 109.7 . . ?
C5B C4B H4B 109.7 . . ?
O5B C5B C6B 105.8(7) . . ?
O5B C5B C4B 107.9(6) . . ?
C6B C5B C4B 113.3(7) . . ?
O5B C5B H5B 109.9 . . ?
C6B C5B H5B 109.9 . . ?
C4B C5B H5B 109.9 . . ?
C1B O5B C5B 114.5(6) . . ?
O6B C6B C5B 112.8(8) . . ?
O6B C6B H6B1 109.0 . . ?
C5B C6B H6B1 109.0 . . ?
O6B C6B H6B2 109.0 . . ?
C5B C6B H6B2 109.0 . . ?
H6B1 C6B H6B2 107.8 . . ?
C6B O6B H6O2 109.5 . . ?
C1C O4B C4B 118.3(6) . . ?
O5C C1C O4B 111.1(8) . . ?
O5C C1C C2C 114.4(8) . . ?
O4B C1C C2C 108.8(9) . . ?
O5C C1C H1C 107.4 . . ?
O4B C1C H1C 107.4 . . ?
C2C C1C H1C 107.4 . . ?
O2C C2C C1C 112.1(8) . . ?
O2C C2C C3C 110.2(9) . . ?
C1C C2C C3C 111.5(8) . . ?
O2C C2C H2C 107.6 . . ?
C1C C2C H2C 107.6 . . ?
C3C C2C H2C 107.6 . . ?
C2C O2C H2O3 109.5 . . ?
O3C C3C C4C 108.5(8) . . ?
O3C C3C C2C 108.2(7) . . ?
C4C C3C C2C 110.5(8) . . ?
O3C C3C H3C 109.9 . . ?
C4C C3C H3C 109.9 . . ?
C2C C3C H3C 109.9 . . ?
C3C O3C H3O3 109.5 . . ?
O4C C4C C3C 105.4(7) . . ?
O4C C4C C5C 109.1(7) . . ?
C3C C4C C5C 113.2(7) . . ?
O4C C4C H4C 109.7 . . ?
C3C C4C H4C 109.7 . . ?
C5C C4C H4C 109.7 . . ?
O5C C5C C4C 109.2(8) . . ?
O5C C5C C6C 104.2(8) . . ?
C4C C5C C6C 118.5(9) . . ?
O5C C5C H5C 108.2 . . ?
C4C C5C H5C 108.2 . . ?
C6C C5C H5C 108.2 . . ?
C1C O5C C5C 111.8(7) . . ?
O6C C6C C5C 110.3(10) . . ?
O6C C6C H6C1 109.6 . . ?
C5C C6C H6C1 109.6 . . ?
O6C C6C H6C2 109.6 . . ?
C5C C6C H6C2 109.6 . . ?
H6C1 C6C H6C2 108.1 . . ?
C6C O6C H6O3 109.5 . . ?
C1D O4C C4C 116.8(6) . . ?
O5D C1D O4C 112.5(7) . . ?
O5D C1D C2D 110.2(7) . . ?
O4C C1D C2D 108.1(8) . . ?
O5D C1D H1D 108.7 . . ?
O4C C1D H1D 108.7 . . ?
C2D C1D H1D 108.7 . . ?
O2D C2D C1D 109.9(7) . . ?
O2D C2D C3D 110.0(7) . . ?
C1D C2D C3D 114.5(8) . . ?
O2D C2D H2D 107.4 . . ?
C1D C2D H2D 107.4 . . ?
C3D C2D H2D 107.4 . . ?
C2D O2D H2O4 109.5 . . ?
O3D C3D C4D 108.6(7) . . ?
O3D C3D C2D 110.9(7) . . ?
C4D C3D C2D 109.8(7) . . ?
O3D C3D H3D 109.2 . . ?
C4D C3D H3D 109.2 . . ?
C2D C3D H3D 109.2 . . ?
C3D O3D H3O4 109.5 . . ?
O4D C4D C3D 111.7(6) . . ?
O4D C4D C5D 106.8(7) . . ?
C3D C4D C5D 111.4(7) . . ?
O4D C4D H4D 109.0 . . ?
C3D C4D H4D 109.0 . . ?
C5D C4D H4D 109.0 . . ?
O5D C5D C4D 108.5(7) . . ?
O5D C5D C61D 96.2(12) . . ?
C4D C5D C61D 106.1(11) . . ?
O5D C5D C62D 111.4(10) . . ?
C4D C5D C62D 122.4(9) . . ?
C61D C5D C62D 31.3(9) . . ?
O5D C5D H5D 114.7 . . ?
C4D C5D H5D 114.7 . . ?
C61D C5D H5D 114.7 . . ?
C62D C5D H5D 83.5 . . ?
C1D O5D C5D 113.9(6) . . ?
O61D C61D C5D 124.0(15) . . ?
O61D C61D H6D1 106.3 . . ?
C5D C61D H6D1 106.3 . . ?
O61D C61D H6D2 106.3 . . ?
C5D C61D H6D2 106.3 . . ?
H6D1 C61D H6D2 106.4 . . ?
C61D O61D H6O4 109.5 . . ?
C1E O4D C4D 116.2(6) . . ?
O4D C1E O5E 109.5(6) . . ?
O4D C1E C2E 110.6(7) . . ?
O5E C1E C2E 107.8(7) . . ?
O4D C1E H1E 109.6 . . ?
O5E C1E H1E 109.6 . . ?
C2E C1E H1E 109.6 . . ?
O2E C2E C1E 111.1(6) . . ?
O2E C2E C3E 112.4(6) . . ?
C1E C2E C3E 109.4(7) . . ?
O2E C2E H2E 107.9 . . ?
C1E C2E H2E 107.9 . . ?
C3E C2E H2E 107.9 . . ?
C2E O2E H2O5 109.5 . . ?
O3E C3E C4E 109.7(7) . . ?
O3E C3E C2E 108.5(6) . . ?
C4E C3E C2E 109.2(7) . . ?
O3E C3E H3E 109.8 . . ?
C4E C3E H3E 109.8 . . ?
C2E C3E H3E 109.8 . . ?
C3E O3E H3O5 109.5 . . ?
O4E C4E C3E 102.7(6) . . ?
O4E C4E C5E 112.2(7) . . ?
C3E C4E C5E 113.8(7) . . ?
O4E C4E H4E 109.3 . . ?
C3E C4E H4E 109.3 . . ?
C5E C4E H4E 109.3 . . ?
O5E C5E C4E 110.0(7) . . ?
O5E C5E C6E 102.8(6) . . ?
C4E C5E C6E 118.1(7) . . ?
O5E C5E H5E 108.5 . . ?
C4E C5E H5E 108.5 . . ?
C6E C5E H5E 108.5 . . ?
C5E O5E C1E 115.4(6) . . ?
O6E C6E C5E 113.2(8) . . ?
O6E C6E H6E1 108.9 . . ?
C5E C6E H6E1 108.9 . . ?
O6E C6E H6E2 108.9 . . ?
C5E C6E H6E2 108.9 . . ?
H6E1 C6E H6E2 107.7 . . ?
C6E O6E H6O5 109.5 . . ?
C1F O4E C4E 120.7(6) . . ?
O4E C1F O5F 110.6(7) . . ?
O4E C1F C2F 109.6(7) . . ?
O5F C1F C2F 108.6(7) . . ?
O4E C1F H1F 109.4 . . ?
O5F C1F H1F 109.4 . . ?
C2F C1F H1F 109.4 . . ?
O2F C2F C3F 111.4(7) . . ?
O2F C2F C1F 108.6(8) . . ?
C3F C2F C1F 109.9(7) . . ?
O2F C2F H2F 109.0 . . ?
C3F C2F H2F 109.0 . . ?
C1F C2F H2F 109.0 . . ?
C2F O2F H2O6 109.5 . . ?
O3F C3F C4F 110.6(7) . . ?
O3F C3F C2F 108.1(7) . . ?
C4F C3F C2F 110.5(8) . . ?
O3F C3F H3F 109.2 . . ?
C4F C3F H3F 109.2 . . ?
C2F C3F H3F 109.2 . . ?
C3F O3F H3O6 109.5 . . ?
O4F C4F C3F 107.1(7) . . ?
O4F C4F C5F 107.9(8) . . ?
C3F C4F C5F 111.6(7) . . ?
O4F C4F H4F 110.0 . . ?
C3F C4F H4F 110.0 . . ?
C5F C4F H4F 110.0 . . ?
O5F C5F C4F 105.0(8) . . ?
O5F C5F C6F 106.7(9) . . ?
C4F C5F C6F 123.8(10) . . ?
O5F C5F H5F 106.8 . . ?
C4F C5F H5F 106.8 . . ?
C6F C5F H5F 106.8 . . ?
C1F O5F C5F 113.5(7) . . ?
O6F C6F C5F 95.4(12) . . ?
O6F C6F H6F1 112.7 . . ?
C5F C6F H6F1 112.7 . . ?
O6F C6F H6F2 112.7 . . ?
C5F C6F H6F2 112.7 . . ?
H6F1 C6F H6F2 110.2 . . ?
C6F O6F H6O6 109.5 . . ?
C1G O4F C4F 118.8(7) . . ?
O4F C1G O5G 111.3(8) . . ?
O4F C1G C2G 109.4(8) . . ?
O5G C1G C2G 109.7(7) . . ?
O4F C1G H1G 108.8 . . ?
O5G C1G H1G 108.8 . . ?
C2G C1G H1G 108.8 . . ?
O2G C2G C1G 109.3(7) . . ?
O2G C2G C3G 108.0(7) . . ?
C1G C2G C3G 112.7(8) . . ?
O2G C2G H2G 108.9 . . ?
C1G C2G H2G 108.9 . . ?
C3G C2G H2G 108.9 . . ?
C2G O2G H2O7 109.5 . . ?
O3G C3G C2G 110.4(7) . . ?
O3G C3G C4G 106.9(7) . . ?
C2G C3G C4G 108.9(7) . . ?
O3G C3G H3G 110.2 . . ?
C2G C3G H3G 110.2 . . ?
C4G C3G H3G 110.2 . . ?
C3G O3G H3O7 109.5 . . ?
O4G C4G C5G 106.1(7) . . ?
O4G C4G C3G 107.4(7) . . ?
C5G C4G C3G 111.7(7) . . ?
O4G C4G H4G 110.5 . . ?
C5G C4G H4G 110.5 . . ?
C3G C4G H4G 110.5 . . ?
O5G C5G C4G 109.5(8) . . ?
O5G C5G C62G 109.1(16) . . ?
C4G C5G C62G 118.9(18) . . ?
O5G C5G C61G 100.7(18) . . ?
C4G C5G C61G 109.0(12) . . ?
C62G C5G C61G 18.4(16) . . ?
O5G C5G H5G 112.3 . . ?
C4G C5G H5G 112.3 . . ?
C62G C5G H5G 94.0 . . ?
C61G C5G H5G 112.3 . . ?
C1G O5G C5G 111.6(7) . . ?
O61G C61G C5G 105.2(17) . . ?
O61G C61G H6G1 110.7 . . ?
C5G C61G H6G1 110.7 . . ?
O61G C61G H6G2 110.7 . . ?
C5G C61G H6G2 110.7 . . ?
H6G1 C61G H6G2 108.8 . . ?
C61G O61G H6O7 109.5 . . ?
C7A S3A C3A 102.9(4) . . ?
N2A C7A N1A 110.4(7) . . ?
N2A C7A S3A 124.5(7) . . ?
N1A C7A S3A 124.7(7) . . ?
C8A N1A C7A 106.5(8) . . ?
C9A C8A N1A 108.6(8) . . ?
C9A C8A H8A 125.7 . . ?
N1A C8A H8A 125.7 . . ?
C8A C9A N2A 107.9(8) . . ?
C8A C9A H9A 126.0 . . ?
N2A C9A H9A 126.0 . . ?
C7A N2A C9A 106.5(7) . . ?
C7A N2A H2N 126.8 . . ?
C9A N2A H2N 126.8 . . ?
O62G C62G C5G 106.2(16) . . ?
O62G C62G H6G3 110.5 . . ?
C5G C62G H6G3 110.5 . . ?
O62G C62G H6G4 110.5 . . ?
C5G C62G H6G4 110.5 . . ?
H6G3 C62G H6G4 108.7 . . ?
C62G O62G H7O7 109.5 . . ?
O62D C62D C5D 103.2(14) . . ?
O62D C62D H6D3 111.1 . . ?
C5D C62D H6D3 111.1 . . ?
O62D C62D H6D4 111.1 . . ?
C5D C62D H6D4 111.1 . . ?
H6D3 C62D H6D4 109.1 . . ?
C62D O62D H7O4 109.5 . . ?

loop_
_geom_bond_atom_site_label_1
_geom_bond_atom_site_label_2
_geom_bond_distance
_geom_bond_site_symmetry_2
_geom_bond_publ_flag
O4G C1A 1.377(9) . ?
O4G C4G 1.443(9) . ?
C1A O5A 1.418(9) . ?
C1A C2A 1.569(10) . ?
C1A H1A 1.0000 . ?
C2A O2A 1.433(8) . ?
C2A C3A 1.509(10) . ?
C2A H2A 1.0000 . ?
O2A H2O1 0.8400 . ?
C3A C4A 1.545(10) . ?
C3A S3A 1.828(7) . ?
C3A H3A 1.0000 . ?
C4A O4A 1.455(8) . ?
C4A C5A 1.542(10) . ?
C4A H4A 1.0000 . ?
C5A O5A 1.418(9) . ?
C5A C6A 1.534(10) . ?
C5A H5A 1.0000 . ?
C6A O6A 1.440(9) . ?
C6A H6A1 0.9900 . ?
C6A H6A2 0.9900 . ?
O6A H6O1 0.8400 . ?
O4A C1B 1.410(8) . ?
C1B O5B 1.403(9) . ?
C1B C2B 1.510(10) . ?
C1B H1B 1.0000 . ?
C2B O2B 1.412(8) . ?
C2B C3B 1.537(10) . ?
C2B H2B 1.0000 . ?
O2B H2O2 0.8400 . ?
C3B O3B 1.455(9) . ?
C3B C4B 1.516(10) . ?
C3B H3B 1.0000 . ?
O3B H302 0.8400 . ?
C4B O4B 1.456(8) . ?
C4B C5B 1.528(10) . ?
C4B H4B 1.0000 . ?
C5B O5B 1.436(9) . ?
C5B C6B 1.509(11) . ?
C5B H5B 1.0000 . ?
C6B O6B 1.414(10) . ?
C6B H6B1 0.9900 . ?
C6B H6B2 0.9900 . ?
O6B H6O2 0.8400 . ?
O4B C1C 1.434(10) . ?
C1C O5C 1.399(11) . ?
C1C C2C 1.456(13) . ?
C1C H1C 1.0000 . ?
C2C O2C 1.438(10) . ?
C2C C3C 1.517(12) . ?
C2C H2C 1.0000 . ?
O2C H2O3 0.8400 . ?
C3C O3C 1.410(8) . ?
C3C C4C 1.470(12) . ?
C3C H3C 1.0000 . ?
O3C H3O3 0.8400 . ?
C4C O4C 1.456(9) . ?
C4C C5C 1.488(12) . ?
C4C H4C 1.0000 . ?
C5C O5C 1.462(10) . ?
C5C C6C 1.564(13) . ?
C5C H5C 1.0000 . ?
C6C O6C 1.383(11) . ?
C6C H6C1 0.9900 . ?
C6C H6C2 0.9900 . ?
O6C H6O3 0.8400 . ?
O4C C1D 1.445(8) . ?
C1D O5D 1.383(10) . ?
C1D C2D 1.496(12) . ?
C1D H1D 1.0000 . ?
C2D O2D 1.467(9) . ?
C2D C3D 1.509(11) . ?
C2D H2D 1.0000 . ?
O2D H2O4 0.8400 . ?
C3D O3D 1.418(8) . ?
C3D C4D 1.477(10) . ?
C3D H3D 1.0000 . ?
O3D H3O4 0.8400 . ?
C4D O4D 1.448(9) . ?
C4D C5D 1.526(11) . ?
C4D H4D 1.0000 . ?
C5D O5D 1.464(10) . ?
C5D C61D 1.532(16) . ?
C5D C62D 1.544(16) . ?
C5D H5D 1.0000 . ?
C61D O61D 1.439(17) . ?
C61D H6D1 0.9900 . ?
C61D H6D2 0.9900 . ?
O61D H6O4 0.8400 . ?
O4D C1E 1.391(9) . ?
C1E O5E 1.446(9) . ?
C1E C2E 1.488(10) . ?
C1E H1E 1.0000 . ?
C2E O2E 1.413(9) . ?
C2E C3E 1.524(10) . ?
C2E H2E 1.0000 . ?
O2E H2O5 0.8400 . ?
C3E O3E 1.445(9) . ?
C3E C4E 1.496(10) . ?
C3E H3E 1.0000 . ?
O3E H3O5 0.8400 . ?
C4E O4E 1.486(8) . ?
C4E C5E 1.504(11) . ?
C4E H4E 1.0000 . ?
C5E O5E 1.437(9) . ?
C5E C6E 1.528(11) . ?
C5E H5E 1.0000 . ?
C6E O6E 1.399(10) . ?
C6E H6E1 0.9900 . ?
C6E H6E2 0.9900 . ?
O6E H6O5 0.8400 . ?
O4E C1F 1.404(9) . ?
C1F O5F 1.445(10) . ?
C1F C2F 1.509(11) . ?
C1F H1F 1.0000 . ?
C2F O2F 1.430(10) . ?
C2F C3F 1.507(11) . ?
C2F H2F 1.0000 . ?
O2F H2O6 0.8400 . ?
C3F O3F 1.406(9) . ?
C3F C4F 1.499(12) . ?
C3F H3F 1.0000 . ?
O3F H3O6 0.8400 . ?
C4F O4F 1.446(9) . ?
C4F C5F 1.547(12) . ?
C4F H4F 1.0000 . ?
C5F O5F 1.448(10) . ?
C5F C6F 1.577(15) . ?
C5F H5F 1.0000 . ?
C6F O6F 1.440(19) . ?
C6F H6F1 0.9900 . ?
C6F H6F2 0.9900 . ?
O6F H6O6 0.8400 . ?
O4F C1G 1.403(9) . ?
C1G O5G 1.417(10) . ?
C1G C2G 1.485(11) . ?
C1G H1G 1.0000 . ?
C2G O2G 1.440(9) . ?
C2G C3G 1.514(10) . ?
C2G H2G 1.0000 . ?
O2G H2O7 0.8400 . ?
C3G O3G 1.427(8) . ?
C3G C4G 1.543(11) . ?
C3G H3G 1.0000 . ?
O3G H3O7 0.8400 . ?
C4G C5G 1.484(11) . ?
C4G H4G 1.0000 . ?
C5G O5G 1.465(10) . ?
C5G C62G 1.532(18) . ?
C5G C61G 1.545(18) . ?
C5G H5G 1.0000 . ?
C61G O61G 1.47(2) . ?
C61G H6G1 0.9900 . ?
C61G H6G2 0.9900 . ?
O61G H6O7 0.8400 . ?
S3A C7A 1.749(8) . ?
C7A N2A 1.327(9) . ?
C7A N1A 1.345(10) . ?
N1A C8A 1.345(10) . ?
C8A C9A 1.345(11) . ?
C8A H8A 0.9500 . ?
C9A N2A 1.365(9) . ?
C9A H9A 0.9500 . ?
N2A H2N 0.8800 . ?
C62G O62G 1.449(18) . ?
C62G H6G3 0.9900 . ?
C62G H6G4 0.9900 . ?
O62G H7O7 0.8400 . ?
C62D O62D 1.432(16) . ?
C62D H6D3 0.9900 . ?
C62D H6D4 0.9900 . ?
O62D H7O4 0.8400 . ?

loop_
_geom_hbond_atom_site_label_D
_geom_hbond_atom_site_label_H
_geom_hbond_atom_site_label_A
_geom_hbond_distance_DH
_geom_hbond_distance_HA
_geom_hbond_distance_DA
_geom_hbond_angle_DHA
_geom_hbond_site_symmetry_A
O2A H2O1 N1A 0.84 2.50 3.120(9) 131.2 .
O2A H2O1 O4G 0.84 2.63 3.386(7) 150.4 8_665
O6A H6O1 O2E 0.84 1.91 2.733(7) 165.9 6_554
O2B H2O2 O2E 0.84 2.12 2.692(7) 124.6 8_665
O3B H302 O2C 0.84 1.99 2.809(9) 164.0 .
O6B H6O2 O61D 0.84 2.19 2.829(15) 132.7 6_554
O6B H6O2 O5E 0.84 2.59 3.125(8) 123.0 6_554
O6B H6O2 O62D 0.84 2.59 3.273(15) 139.8 6_554
O2C H2O3 O9W 0.84 2.24 2.769(19) 121.1 .
O3C H3O3 O9W 0.84 2.40 2.902(14) 118.9 .
O6C H6O3 O3G 0.84 2.05 2.862(11) 161.3 8_565
O2D H2O4 O3E 0.84 1.83 2.670(8) 173.3 2_455
O3D H3O4 O1W 0.84 2.07 2.852(9) 154.8 7_545
O2E H2O5 O3E 0.84 2.44 2.843(7) 110.7 .
O3E H3O5 O8W 0.84 1.94 2.730(8) 156.0 .
O6E H6O5 O4W 0.84 2.02 2.780(12) 150.9 .
O2F H2O6 O6F 0.84 2.53 3.109(14) 126.9 2_545
O3F H3O6 O2G 0.84 2.22 3.010(8) 157.2 .
O6F H6O6 O11W 0.84 2.58 3.17(2) 127.4 .
O2G H2O7 O7W 0.84 2.62 3.100(13) 117.5 2_545
O3G H3O7 O7W 0.84 2.08 2.694(11) 129.3 2_545
O61G H6O7 O13W 0.84 2.24 2.65(3) 109.9 2_445
N2A H2N O2B 0.88 1.92 2.719(8) 150.7 .
O62G H7O7 O13W 0.84 2.09 2.76(3) 136.1 2_445
O62D H7O4 O5E 0.84 2.51 3.308(18) 159.2 .

loop_
_geom_torsion_atom_site_label_1
_geom_torsion_atom_site_label_2
_geom_torsion_atom_site_label_3
_geom_torsion_atom_site_label_4
_geom_torsion
_geom_torsion_site_symmetry_1
_geom_torsion_site_symmetry_2
_geom_torsion_site_symmetry_3
_geom_torsion_site_symmetry_4
_geom_torsion_publ_flag
C4G O4G C1A O5A 85.9(7) . . . . ?
C4G O4G C1A C2A -155.0(6) . . . . ?
O4G C1A C2A O2A 67.6(8) . . . . y
O5A C1A C2A O2A -173.9(6) . . . . y
O4G C1A C2A C3A -173.0(6) . . . . y
O5A C1A C2A C3A -54.5(9) . . . . y
O2A C2A C3A C4A 172.1(6) . . . . y
C1A C2A C3A C4A 52.5(8) . . . . y
O2A C2A C3A S3A -58.0(7) . . . . y
C1A C2A C3A S3A -177.6(5) . . . . y
C2A C3A C4A O4A 66.6(8) . . . . y
S3A C3A C4A O4A -63.9(7) . . . . y
C2A C3A C4A C5A -51.6(8) . . . . y
S3A C3A C4A C5A 177.9(5) . . . . y
O4A C4A C5A O5A -62.3(8) . . . . y
C3A C4A C5A O5A 53.3(8) . . . . y
O4A C4A C5A C6A 168.3(6) . . . . y
C3A C4A C5A C6A -76.1(8) . . . . y
O4G C1A O5A C5A 176.8(6) . . . . y
C2A C1A O5A C5A 59.3(8) . . . . y
C6A C5A O5A C1A 68.7(8) . . . . y
C4A C5A O5A C1A -60.0(8) . . . . y
O5A C5A C6A O6A 65.8(8) . . . . ?
C4A C5A C6A O6A -165.8(6) . . . . ?
C5A C4A O4A C1B -79.7(8) . . . . ?
C3A C4A O4A C1B 162.7(6) . . . . ?
C4A O4A C1B O5B 89.8(7) . . . . ?
C4A O4A C1B C2B -147.0(6) . . . . ?
O5B C1B C2B O2B -177.2(6) . . . . ?
O4A C1B C2B O2B 59.0(8) . . . . ?
O5B C1B C2B C3B 58.9(8) . . . . ?
O4A C1B C2B C3B -65.0(8) . . . . ?
O2B C2B C3B O3B 61.1(8) . . . . ?
C1B C2B C3B O3B -174.1(6) . . . . ?
O2B C2B C3B C4B 178.2(6) . . . . ?
C1B C2B C3B C4B -56.9(8) . . . . ?
O3B C3B C4B O4B -66.6(8) . . . . ?
C2B C3B C4B O4B 177.4(6) . . . . ?
O3B C3B C4B C5B 173.9(6) . . . . ?
C2B C3B C4B C5B 57.9(8) . . . . ?
O4B C4B C5B O5B -174.4(6) . . . . ?
C3B C4B C5B O5B -57.1(8) . . . . ?
O4B C4B C5B C6B 68.9(9) . . . . ?
C3B C4B C5B C6B -173.8(7) . . . . ?
O4A C1B O5B C5B 61.1(8) . . . . ?
C2B C1B O5B C5B -60.6(8) . . . . ?
C6B C5B O5B C1B 179.4(7) . . . . ?
C4B C5B O5B C1B 57.8(8) . . . . ?
O5B C5B C6B O6B -65.6(8) . . . . ?
C4B C5B C6B O6B 52.3(10) . . . . ?
C3B C4B O4B C1C 129.7(8) . . . . ?
C5B C4B O4B C1C -109.1(8) . . . . ?
C4B O4B C1C O5C 105.8(8) . . . . ?
C4B O4B C1C C2C -127.3(7) . . . . ?
O5C C1C C2C O2C 176.4(8) . . . . ?
O4B C1C C2C O2C 51.4(10) . . . . ?
O5C C1C C2C C3C 52.3(12) . . . . ?
O4B C1C C2C C3C -72.7(11) . . . . ?
O2C C2C C3C O3C 68.5(10) . . . . ?
C1C C2C C3C O3C -166.4(9) . . . . ?
O2C C2C C3C C4C -172.9(7) . . . . ?
C1C C2C C3C C4C -47.8(11) . . . . ?
O3C C3C C4C O4C -71.1(8) . . . . ?
C2C C3C C4C O4C 170.4(6) . . . . ?
O3C C3C C4C C5C 169.7(7) . . . . ?
C2C C3C C4C C5C 51.2(10) . . . . ?
O4C C4C C5C O5C -172.8(6) . . . . ?
C3C C4C C5C O5C -55.7(10) . . . . ?
O4C C4C C5C C6C 68.3(11) . . . . ?
C3C C4C C5C C6C -174.6(9) . . . . ?
O4B C1C O5C C5C 65.9(9) . . . . ?
C2C C1C O5C C5C -57.8(11) . . . . ?
C4C C5C O5C C1C 57.5(10) . . . . ?
C6C C5C O5C C1C -175.0(8) . . . . ?
O5C C5C C6C O6C -63.9(12) . . . . ?
C4C C5C C6C O6C 57.7(13) . . . . ?
C3C C4C O4C C1D 125.2(8) . . . . ?
C5C C4C O4C C1D -112.9(8) . . . . ?
C4C O4C C1D O5D 111.4(8) . . . . ?
C4C O4C C1D C2D -126.7(8) . . . . ?
O5D C1D C2D O2D 176.3(6) . . . . ?
O4C C1D C2D O2D 53.0(9) . . . . ?
O5D C1D C2D C3D 51.8(10) . . . . ?
O4C C1D C2D C3D -71.4(9) . . . . ?
O2D C2D C3D O3D 66.5(9) . . . . ?
C1D C2D C3D O3D -169.1(7) . . . . ?
O2D C2D C3D C4D -173.4(7) . . . . ?
C1D C2D C3D C4D -49.0(10) . . . . ?
O3D C3D C4D O4D -67.8(8) . . . . ?
C2D C3D C4D O4D 170.8(7) . . . . ?
O3D C3D C4D C5D 172.8(7) . . . . ?
C2D C3D C4D C5D 51.4(9) . . . . ?
O4D C4D C5D O5D -179.1(6) . . . . ?
C3D C4D C5D O5D -56.8(9) . . . . ?
O4D C4D C5D C61D 78.5(12) . . . . ?
C3D C4D C5D C61D -159.3(11) . . . . ?
O4D C4D C5D C62D 49.0(13) . . . . ?
C3D C4D C5D C62D 171.2(12) . . . . ?
O4C C1D O5D C5D 62.3(9) . . . . ?
C2D C1D O5D C5D -58.3(9) . . . . ?
C4D C5D O5D C1D 61.4(9) . . . . ?
C61D C5D O5D C1D 170.7(10) . . . . ?
C62D C5D O5D C1D -161.1(9) . . . . ?
O5D C5D C61D O61D -58(2) . . . . ?
C4D C5D C61D O61D 53(2) . . . . ?
C62D C5D C61D O61D 180(100) . . . . ?
C3D C4D O4D C1E 100.6(8) . . . . ?
C5D C4D O4D C1E -137.4(7) . . . . ?
C4D O4D C1E O5E 95.3(7) . . . . ?
C4D O4D C1E C2E -146.1(6) . . . . ?
O4D C1E C2E O2E 66.6(8) . . . . ?
O5E C1E C2E O2E -173.7(6) . . . . ?
O4D C1E C2E C3E -58.1(9) . . . . ?
O5E C1E C2E C3E 61.6(9) . . . . ?
O2E C2E C3E O3E 58.7(9) . . . . ?
C1E C2E C3E O3E -177.3(7) . . . . ?
O2E C2E C3E C4E 178.2(7) . . . . ?
C1E C2E C3E C4E -57.9(9) . . . . ?
O3E C3E C4E O4E -68.2(8) . . . . ?
C2E C3E C4E O4E 173.0(6) . . . . ?
O3E C3E C4E C5E 170.2(7) . . . . ?
C2E C3E C4E C5E 51.5(10) . . . . ?
O4E C4E C5E O5E -164.6(6) . . . . ?
C3E C4E C5E O5E -48.5(9) . . . . ?
O4E C4E C5E C6E 77.9(10) . . . . ?
C3E C4E C5E C6E -166.0(8) . . . . ?
C4E C5E O5E C1E 54.1(9) . . . . ?
C6E C5E O5E C1E -179.2(7) . . . . ?
O4D C1E O5E C5E 58.7(8) . . . . ?
C2E C1E O5E C5E -61.7(8) . . . . ?
O5E C5E C6E O6E -68.3(8) . . . . ?
C4E C5E C6E O6E 53.0(11) . . . . ?
C3E C4E O4E C1F 174.6(7) . . . . ?
C5E C4E O4E C1F -62.8(10) . . . . ?
C4E O4E C1F O5F 89.4(8) . . . . ?
C4E O4E C1F C2F -151.0(7) . . . . ?
O4E C1F C2F O2F 58.5(9) . . . . ?
O5F C1F C2F O2F 179.3(7) . . . . ?
O4E C1F C2F C3F -63.7(10) . . . . ?
O5F C1F C2F C3F 57.2(10) . . . . ?
O2F C2F C3F O3F 64.5(9) . . . . ?
C1F C2F C3F O3F -175.1(7) . . . . ?
O2F C2F C3F C4F -174.4(7) . . . . ?
C1F C2F C3F C4F -53.9(10) . . . . ?
O3F C3F C4F O4F -67.1(9) . . . . ?
C2F C3F C4F O4F 173.3(7) . . . . ?
O3F C3F C4F C5F 175.0(7) . . . . ?
C2F C3F C4F C5F 55.4(10) . . . . ?
O4F C4F C5F O5F -175.2(7) . . . . ?
C3F C4F C5F O5F -57.8(10) . . . . ?
O4F C4F C5F C6F 62.3(12) . . . . ?
C3F C4F C5F C6F 179.7(10) . . . . ?
O4E C1F O5F C5F 54.6(9) . . . . ?
C2F C1F O5F C5F -65.6(9) . . . . ?
C4F C5F O5F C1F 63.9(9) . . . . ?
C6F C5F O5F C1F -163.1(9) . . . . ?
O5F C5F C6F O6F -70.4(14) . . . . ?
C4F C5F C6F O6F 51.3(16) . . . . ?
C3F C4F O4F C1G 135.8(8) . . . . ?
C5F C4F O4F C1G -103.9(9) . . . . ?
C4F O4F C1G O5G 110.2(8) . . . . ?
C4F O4F C1G C2G -128.4(8) . . . . ?
O4F C1G C2G O2G 55.2(9) . . . . ?
O5G C1G C2G O2G 177.5(6) . . . . ?
O4F C1G C2G C3G -65.0(9) . . . . ?
O5G C1G C2G C3G 57.4(9) . . . . ?
O2G C2G C3G O3G 71.3(8) . . . . ?
C1G C2G C3G O3G -167.7(7) . . . . ?
O2G C2G C3G C4G -171.6(7) . . . . ?
C1G C2G C3G C4G -50.6(9) . . . . ?
C1A O4G C4G C5G -141.9(7) . . . . ?
C1A O4G C4G C3G 98.5(8) . . . . ?
O3G C3G C4G O4G -74.4(8) . . . . ?
C2G C3G C4G O4G 166.3(7) . . . . ?
O3G C3G C4G C5G 169.6(7) . . . . ?
C2G C3G C4G C5G 50.3(10) . . . . ?
O4G C4G C5G O5G -172.6(7) . . . . ?
C3G C4G C5G O5G -55.9(10) . . . . ?
O4G C4G C5G C62G 61.1(15) . . . . ?
C3G C4G C5G C62G 177.8(13) . . . . ?
O4G C4G C5G C61G 78(2) . . . . ?
C3G C4G C5G C61G -165.2(19) . . . . ?
O4F C1G O5G C5G 58.6(10) . . . . ?
C2G C1G O5G C5G -62.6(10) . . . . ?
C4G C5G O5G C1G 62.7(10) . . . . ?
C62G C5G O5G C1G -165.6(15) . . . . ?
C61G C5G O5G C1G 177.5(12) . . . . ?
O5G C5G C61G O61G 77(3) . . . . ?
C4G C5G C61G O61G -168(2) . . . . ?
C62G C5G C61G O61G -42(7) . . . . ?
C2A C3A S3A C7A -40.8(7) . . . . ?
C4A C3A S3A C7A 88.7(6) . . . . ?
C3A S3A C7A N2A -105.7(7) . . . . ?
C3A S3A C7A N1A 82.1(7) . . . . ?
N2A C7A N1A C8A 1.4(9) . . . . ?
S3A C7A N1A C8A 174.6(6) . . . . ?
C7A N1A C8A C9A -0.7(10) . . . . ?
N1A C8A C9A N2A -0.2(11) . . . . ?
N1A C7A N2A C9A -1.5(9) . . . . ?
S3A C7A N2A C9A -174.7(6) . . . . ?
C8A C9A N2A C7A 1.1(10) . . . . ?
O5G C5G C62G O62G -41(3) . . . . ?
C4G C5G C62G O62G 85(3) . . . . ?
C61G C5G C62G O62G 24(7) . . . . ?
O5D C5D C62D O62D -75.9(14) . . . . ?
C4D C5D C62D O62D 54.8(18) . . . . ?
C61D C5D C62D O62D -11(2) . . . . ?
